data_7135931
loop_
_publ_author_name
'Desai, Krishnarao Jeyaram'
'Pratheepkumar, Annamalai'

_publ_section_title
;
 Blue LED-Driven Synthesis of Benzoyl-Guanidine Hybrids via
 Radical-Radical Cross-Coupling
;
_journal_name_full 'Chemical Communications'
_journal_paper_doi 10.1039/D6CC01721E
_journal_year 2026
_chemical_compound_source 'open air'
_chemical_formula_moiety 'C7 H7 N O S'
_chemical_formula_sum 'C7 H7 N O S'
_chemical_formula_weight 153.20
_chemical_name_systematic Int-I
_space_group_crystal_system monoclinic
_space_group_IT_number 14
_space_group_name_Hall '-P 2ybc'
_space_group_name_H-M_alt 'P 1 21/c 1'
_atom_sites_solution_hydrogens mixed
_audit_creation_date 2026-01-17
_audit_creation_method
;
Olex2 1.5
(compiled 2025.07.13 svn.rb7424aed for OlexSys, GUI svn.r7314)
;
_audit_update_record
;
2026-01-19 deposited with the CCDC.	2026-06-11 downloaded from the CCDC.
;
_cell_angle_alpha 90
_cell_angle_beta 93.902(2)
_cell_angle_gamma 90
_cell_formula_units_Z 4
_cell_length_a 5.6984(4)
_cell_length_b 15.3217(10)
_cell_length_c 8.7311(5)
_cell_measurement_reflns_used 6720
_cell_measurement_temperature 300.00
_cell_measurement_theta_max 24.73
_cell_measurement_theta_min 2.66
_cell_volume 760.54(8)
_computing_cell_refinement 'SAINT V8.40B (?, 2016)'
_computing_data_reduction 'SAINT V8.40B (?, 2016)'
_computing_molecular_graphics 'Olex2 1.5 (Dolomanov et al., 2009)'
_computing_publication_material 'Olex2 1.5 (Dolomanov et al., 2009)'
_computing_structure_refinement 'SHELXL 2019/3 (Sheldrick, 2015)'
_computing_structure_solution 'olex2.solve 1.5 (Bourhis et al., 2015)'
_diffrn_ambient_temperature 300.00
_diffrn_detector_area_resol_mean 7.9
_diffrn_detector_type 'CCD area detector'
_diffrn_measured_fraction_theta_full 0.996
_diffrn_measured_fraction_theta_max 0.997
_diffrn_measurement_device 'three-circle diffractometer'
_diffrn_measurement_device_type 'Bruker SMART APEX2 area detector'
_diffrn_measurement_method '\w and \f scans'
_diffrn_radiation_type MoK\a
_diffrn_radiation_wavelength 0.71073
_diffrn_reflns_av_R_equivalents 0.0449
_diffrn_reflns_av_unetI/netI 0.0292
_diffrn_reflns_Laue_measured_fraction_full 0.996
_diffrn_reflns_Laue_measured_fraction_max 0.997
_diffrn_reflns_limit_h_max 7
_diffrn_reflns_limit_h_min -7
_diffrn_reflns_limit_k_max 20
_diffrn_reflns_limit_k_min -20
_diffrn_reflns_limit_l_max 11
_diffrn_reflns_limit_l_min -11
_diffrn_reflns_number 17809
_diffrn_reflns_point_group_measured_fraction_full 0.996
_diffrn_reflns_point_group_measured_fraction_max 0.997
_diffrn_reflns_theta_full 25.242
_diffrn_reflns_theta_max 28.251
_diffrn_reflns_theta_min 2.659
_exptl_absorpt_coefficient_mu 0.352
_exptl_absorpt_correction_T_max 0.7457
_exptl_absorpt_correction_T_min 0.6910
_exptl_absorpt_correction_type none
_exptl_absorpt_process_details
;
SADABS-2016/2 (Bruker,2016/2) was used for absorption correction.
wR2(int) was 0.1014 before and 0.0578 after correction.
The Ratio of minimum to maximum transmission is 0.9266.
The \l/2 correction factor is Not present.
;
_exptl_crystal_colour colourless
_exptl_crystal_colour_primary colourless
_exptl_crystal_density_diffrn 1.338
_exptl_crystal_description block
_exptl_crystal_F_000 320
_exptl_crystal_recrystallization_method 'Re-crystallisation from solvent: DCM:Hexane'
_exptl_crystal_size_max 0.213
_exptl_crystal_size_mid 0.194
_exptl_crystal_size_min 0.112
_refine_diff_density_max 0.448
_refine_diff_density_min -0.362
_refine_diff_density_rms 0.050
_refine_ls_extinction_method none
_refine_ls_goodness_of_fit_ref 1.063
_refine_ls_hydrogen_treatment mixed
_refine_ls_matrix_type full
_refine_ls_number_parameters 99
_refine_ls_number_reflns 1888
_refine_ls_number_restraints 0
_refine_ls_restrained_S_all 1.063
_refine_ls_R_factor_all 0.0778
_refine_ls_R_factor_gt 0.0544
_refine_ls_shift/su_max 0.000
_refine_ls_shift/su_mean 0.000
_refine_ls_structure_factor_coef Fsqd
_refine_ls_weighting_details 'w=1/[\s^2^(Fo^2^)+(0.0465P)^2^+0.5659P] where P=(Fo^2^+2Fc^2^)/3'
_refine_ls_weighting_scheme calc
_refine_ls_wR_factor_gt 0.1207
_refine_ls_wR_factor_ref 0.1370
_reflns_Friedel_coverage 0.000
_reflns_number_gt 1411
_reflns_number_total 1893
_reflns_threshold_expression 'I > 2\s(I)'
_cod_data_source_file d6cc01721e2.cif
_cod_data_source_block k_inter_211124_0m_a
_cod_original_cell_volume 760.54(9)
_cod_database_code 7135931
_shelx_shelxl_version_number 2019/3
_shelx_space_group_comment
;
The symmetry employed for this shelxl refinement is uniquely defined
by the following loop, which should always be used as a source of
symmetry information in preference to the above space-group names.
They are only intended as comments.
;
_shelx_estimated_absorpt_t_max 0.962
_shelx_estimated_absorpt_t_min 0.929
_olex2_refinement_description
;
1.a Aromatic/amide H refined with riding coordinates:
 C006(H006), C007(H007), C008(H008), C009(H009), C00A(H00A)
;
_olex2_submission_special_instructions 'No special instructions were received'

loop_
_space_group_symop_operation_xyz
'x, y, z'
'-x, y+1/2, -z+1/2'
'-x, -y, -z'
'x, -y-1/2, z-1/2'

loop_
_atom_site_label
_atom_site_type_symbol
_atom_site_fract_x
_atom_site_fract_y
_atom_site_fract_z
_atom_site_U_iso_or_equiv
_atom_site_adp_type
_atom_site_occupancy
_atom_site_site_symmetry_order
_atom_site_calc_flag
_atom_site_refinement_flags_posn
_atom_site_refinement_flags_adp
_atom_site_refinement_flags_occupancy
_atom_site_disorder_assembly
_atom_site_disorder_group
S001 S -0.08439(13) 0.52051(5) 0.24648(7) 0.0593(3) Uani 1 1 d . . . . .
N002 N 0.2117(4) 0.41111(15) 0.3918(2) 0.0504(6) Uani 1 1 d . . . . .
O003 O 0.2401(4) 0.42012(17) 0.1331(2) 0.0842(7) Uani 1 1 d . . . . .
C004 C 0.3808(4) 0.34296(15) 0.4148(2) 0.0418(5) Uani 1 1 d . . . . .
C005 C 0.1354(4) 0.44589(17) 0.2576(2) 0.0450(5) Uani 1 1 d . . . . .
C006 C 0.3390(5) 0.26072(18) 0.3534(3) 0.0555(7) Uani 1 1 d . . . . .
H006 H 0.200480 0.249532 0.294096 0.067 Uiso 1 1 calc R U . . .
C007 C 0.5846(5) 0.35839(17) 0.5039(3) 0.0556(7) Uani 1 1 d . . . . .
H007 H 0.614643 0.413451 0.545588 0.067 Uiso 1 1 calc R U . . .
C008 C 0.5024(5) 0.19563(18) 0.3801(3) 0.0626(7) Uani 1 1 d . . . . .
H008 H 0.475129 0.140735 0.337041 0.075 Uiso 1 1 calc R U . . .
C009 C 0.7044(5) 0.21079(19) 0.4692(4) 0.0637(8) Uani 1 1 d . . . . .
H009 H 0.813837 0.166322 0.487555 0.076 Uiso 1 1 calc R U . . .
C00A C 0.7449(5) 0.2914(2) 0.5312(4) 0.0687(8) Uani 1 1 d . . . . .
H00A H 0.881913 0.301530 0.592638 0.082 Uiso 1 1 calc R U . . .
H002 H 0.160(5) 0.4321(19) 0.464(3) 0.059(9) Uiso 1 1 d . . . . .
H003 H 0.187(5) 0.444(2) 0.022(4) 0.076(9) Uiso 1 1 d . . . . .

loop_
_atom_site_aniso_label
_atom_site_aniso_U_11
_atom_site_aniso_U_22
_atom_site_aniso_U_33
_atom_site_aniso_U_23
_atom_site_aniso_U_13
_atom_site_aniso_U_12
S001 0.0730(5) 0.0709(5) 0.0334(3) 0.0029(3) -0.0004(3) 0.0278(4)
N002 0.0625(13) 0.0606(13) 0.0278(10) -0.0005(9) 0.0017(9) 0.0201(11)
O003 0.0957(17) 0.1141(19) 0.0433(11) 0.0055(12) 0.0089(11) 0.0272(14)
C004 0.0468(12) 0.0472(13) 0.0318(11) 0.0030(9) 0.0055(9) 0.0043(10)
C005 0.0507(13) 0.0537(14) 0.0300(10) -0.0010(9) -0.0010(9) 0.0050(11)
C006 0.0540(15) 0.0592(16) 0.0527(15) -0.0081(12) -0.0004(11) -0.0046(12)
C007 0.0586(15) 0.0505(14) 0.0561(15) -0.0011(12) -0.0091(12) -0.0013(12)
C008 0.0776(19) 0.0451(14) 0.0673(18) -0.0033(13) 0.0207(15) 0.0046(14)
C009 0.0623(17) 0.0577(17) 0.0728(19) 0.0153(14) 0.0163(14) 0.0170(14)
C00A 0.0521(15) 0.076(2) 0.075(2) 0.0098(16) -0.0120(14) 0.0057(15)

loop_
_atom_type_symbol
_atom_type_description
_atom_type_scat_dispersion_real
_atom_type_scat_dispersion_imag
_atom_type_scat_source
C C 0.0033 0.0016 'International Tables Vol C Tables 4.2.6.8 and 6.1.1.4'
H H 0.0000 0.0000 'International Tables Vol C Tables 4.2.6.8 and 6.1.1.4'
N N 0.0061 0.0033 'International Tables Vol C Tables 4.2.6.8 and 6.1.1.4'
O O 0.0106 0.0060 'International Tables Vol C Tables 4.2.6.8 and 6.1.1.4'
S S 0.1246 0.1234 'International Tables Vol C Tables 4.2.6.8 and 6.1.1.4'

loop_
_geom_angle_atom_site_label_1
_geom_angle_atom_site_label_2
_geom_angle_atom_site_label_3
_geom_angle
_geom_angle_site_symmetry_1
_geom_angle_site_symmetry_3
_geom_angle_publ_flag
C004 N002 H002 118(2) . . ?
C005 N002 C004 126.4(2) . . ?
C005 N002 H002 115(2) . . ?
C005 O003 H003 122.0(17) . . ?
C006 C004 N002 121.1(2) . . ?
C007 C004 N002 119.4(2) . . ?
C007 C004 C006 119.5(2) . . ?
N002 C005 S001 121.05(18) . . ?
N002 C005 O003 117.4(2) . . ?
O003 C005 S001 121.55(18) . . ?
C004 C006 H006 120.0 . . ?
C008 C006 C004 119.9(2) . . ?
C008 C006 H006 120.0 . . ?
C004 C007 H007 120.3 . . ?
C004 C007 C00A 119.5(3) . . ?
C00A C007 H007 120.3 . . ?
C006 C008 H008 119.7 . . ?
C009 C008 C006 120.6(3) . . ?
C009 C008 H008 119.7 . . ?
C008 C009 H009 120.2 . . ?
C00A C009 C008 119.6(3) . . ?
C00A C009 H009 120.2 . . ?
C007 C00A H00A 119.6 . . ?
C009 C00A C007 120.8(3) . . ?
C009 C00A H00A 119.6 . . ?

loop_
_geom_bond_atom_site_label_1
_geom_bond_atom_site_label_2
_geom_bond_distance
_geom_bond_site_symmetry_2
_geom_bond_publ_flag
S001 C005 1.694(3) . ?
N002 C004 1.426(3) . ?
N002 C005 1.333(3) . ?
N002 H002 0.78(3) . ?
O003 C005 1.334(3) . ?
O003 H003 1.06(3) . ?
C004 C006 1.384(3) . ?
C004 C007 1.374(3) . ?
C006 H006 0.9300 . ?
C006 C008 1.373(4) . ?
C007 H007 0.9300 . ?
C007 C00A 1.384(4) . ?
C008 H008 0.9300 . ?
C008 C009 1.365(4) . ?
C009 H009 0.9300 . ?
C009 C00A 1.361(4) . ?
C00A H00A 0.9300 . ?

loop_
_geom_torsion_atom_site_label_1
_geom_torsion_atom_site_label_2
_geom_torsion_atom_site_label_3
_geom_torsion_atom_site_label_4
_geom_torsion
_geom_torsion_site_symmetry_1
_geom_torsion_site_symmetry_2
_geom_torsion_site_symmetry_3
_geom_torsion_site_symmetry_4
_geom_torsion_publ_flag
N002 C004 C006 C008 -178.5(2) . . . . ?
N002 C004 C007 C00A 177.5(2) . . . . ?
C004 N002 C005 S001 174.5(2) . . . . ?
C004 N002 C005 O003 -6.0(4) . . . . ?
C004 C006 C008 C009 1.2(4) . . . . ?
C004 C007 C00A C009 0.9(5) . . . . ?
C005 N002 C004 C006 -62.4(4) . . . . ?
C005 N002 C004 C007 120.0(3) . . . . ?
C006 C004 C007 C00A -0.1(4) . . . . ?
C006 C008 C009 C00A -0.5(5) . . . . ?
C007 C004 C006 C008 -0.9(4) . . . . ?
C008 C009 C00A C007 -0.5(5) . . . . ?
